data_7107238
loop_
_publ_author_name
'Luke J. Murphy'
'Alex M. McPherson'
'Katherine N. Robertson'
'Jason A. C. Clyburne'

_publ_section_title
;
 Ionic Liquids and Acid Gas Capture: Water and Oxygen as Confounding
 Factors
;
_journal_name_full Chem.Commun.
_journal_page_first 1227
_journal_paper_doi 10.1039/c1cc16008g
_journal_volume 48
_journal_year 2012
_chemical_formula_moiety 'C4 H15 N3, O3 S, H2 O'
_chemical_formula_sum 'C4 H17 N3 O4 S'
_chemical_formula_weight 203.27
_chemical_name_systematic
;
?
;
_space_group_IT_number 2
_symmetry_cell_setting triclinic
_symmetry_Int_Tables_number 2
_symmetry_space_group_name_Hall '-P 1'
_symmetry_space_group_name_H-M 'P -1'
_atom_sites_solution_hydrogens geom
_atom_sites_solution_primary direct
_atom_sites_solution_secondary difmap
_audit_creation_method SHELXL-97
_cell_angle_alpha 110.552(4)
_cell_angle_beta 95.519(5)
_cell_angle_gamma 94.516(5)
_cell_formula_units_Z 2
_cell_length_a 6.746(3)
_cell_length_b 8.502(4)
_cell_length_c 9.273(4)
_cell_measurement_reflns_used 3476
_cell_measurement_temperature 299(2)
_cell_measurement_theta_max 28.54
_cell_measurement_theta_min 2.37
_cell_volume 492.1(4)
_computing_cell_refinement 'Bruker SAINT'
_computing_data_collection 'Bruker APEX2'
_computing_data_reduction 'Bruker SAINT'
_computing_structure_refinement 'SHELXL-97 (Sheldrick, 1997)'
_computing_structure_solution 'SHELXS-97 (Sheldrick, 1990)'
_diffrn_ambient_temperature 299(2)
_diffrn_measured_fraction_theta_full 0.996
_diffrn_measured_fraction_theta_max 0.909
_diffrn_measurement_device_type 'Bruker APEX-II CCD'
_diffrn_measurement_method '\f and \w scans'
_diffrn_radiation_monochromator graphite
_diffrn_radiation_source 'fine-focus sealed tube'
_diffrn_radiation_type MoK\a
_diffrn_radiation_wavelength 0.71073
_diffrn_reflns_av_R_equivalents 0.0300
_diffrn_reflns_av_sigmaI/netI 0.0383
_diffrn_reflns_limit_h_max 9
_diffrn_reflns_limit_h_min -9
_diffrn_reflns_limit_k_max 10
_diffrn_reflns_limit_k_min -11
_diffrn_reflns_limit_l_max 12
_diffrn_reflns_limit_l_min -12
_diffrn_reflns_number 5954
_diffrn_reflns_theta_full 26.00
_diffrn_reflns_theta_max 28.86
_diffrn_reflns_theta_min 2.37
_diffrn_standards_number 0
_exptl_absorpt_coefficient_mu 0.316
_exptl_absorpt_correction_T_max 0.9937
_exptl_absorpt_correction_T_min 0.9395
_exptl_absorpt_correction_type multi-scan
_exptl_absorpt_process_details 'SADABS; Bruker 2009'
_exptl_crystal_colour colourless
_exptl_crystal_density_diffrn 1.372
_exptl_crystal_density_method 'not measured'
_exptl_crystal_description plate
_exptl_crystal_F_000 220
_exptl_crystal_size_max 0.20
_exptl_crystal_size_mid 0.18
_exptl_crystal_size_min 0.02
_refine_diff_density_max 0.226
_refine_diff_density_min -0.277
_refine_diff_density_rms 0.048
_refine_ls_extinction_method none
_refine_ls_goodness_of_fit_ref 1.044
_refine_ls_hydrogen_treatment mixed
_refine_ls_matrix_type full
_refine_ls_number_parameters 153
_refine_ls_number_reflns 2358
_refine_ls_number_restraints 11
_refine_ls_restrained_S_all 1.044
_refine_ls_R_factor_all 0.0422
_refine_ls_R_factor_gt 0.0344
_refine_ls_shift/su_max 0.000
_refine_ls_shift/su_mean 0.000
_refine_ls_structure_factor_coef Fsqd
_refine_ls_weighting_details 'calc w=1/[\s^2^(Fo^2^)+(0.0479P)^2^+0.0583P] where P=(Fo^2^+2Fc^2^)/3'
_refine_ls_weighting_scheme calc
_refine_ls_wR_factor_gt 0.0881
_refine_ls_wR_factor_ref 0.0934
_reflns_number_gt 1988
_reflns_number_total 2358
_reflns_threshold_expression >2sigma(I)
_cod_data_source_file c1cc16008g.txt
_cod_data_source_block '[DETAH2][SO3]H2O'
_cod_original_cell_volume 492.0(4)
_cod_database_code 7107238

loop_
_symmetry_equiv_pos_as_xyz
'x, y, z'
'-x, -y, -z'

loop_
_atom_site_label
_atom_site_type_symbol
_atom_site_fract_x
_atom_site_fract_y
_atom_site_fract_z
_atom_site_U_iso_or_equiv
_atom_site_adp_type
_atom_site_occupancy
_atom_site_symmetry_multiplicity
_atom_site_calc_flag
_atom_site_refinement_flags
S1 S 0.32352(5) 0.68885(5) 0.30144(4) 0.02962(13) Uani 1 1 d .
O1 O 0.15064(15) 0.54992(14) 0.27041(14) 0.0366(3) Uani 1 1 d .
O2 O 0.34523(17) 0.69928(14) 0.14303(12) 0.0362(3) Uani 1 1 d .
O3 O 0.50812(17) 0.61241(18) 0.34091(15) 0.0456(3) Uani 1 1 d .
C1 C -0.0993(2) 1.2043(2) 0.2991(2) 0.0399(4) Uani 1 1 d .
H1A H -0.2206 1.2016 0.3468 0.048 Uiso 1 1 calc R
H1B H -0.1025 1.2918 0.2546 0.048 Uiso 1 1 calc R
C2 C 0.0802(2) 1.2517(2) 0.42440(19) 0.0375(4) Uani 1 1 d .
H2A H 0.0579 1.3505 0.5109 0.045 Uiso 1 1 calc R
H2B H 0.0922 1.1595 0.4621 0.045 Uiso 1 1 calc R
C3 C -0.1400(2) 0.89642(19) 0.22066(18) 0.0318(3) Uani 1 1 d .
H3A H -0.2533 0.9111 0.2792 0.038 Uiso 1 1 calc R
H3B H -0.0241 0.8879 0.2868 0.038 Uiso 1 1 calc R
C4 C -0.1856(2) 0.73689(19) 0.07824(18) 0.0325(3) Uani 1 1 d .
H4A H -0.3059 0.7436 0.0154 0.039 Uiso 1 1 calc R
H4B H -0.0758 0.7268 0.0166 0.039 Uiso 1 1 calc R
N1 N -0.0999(2) 1.04148(17) 0.17392(16) 0.0331(3) Uani 1 1 d D
H1 H 0.014(3) 1.028(4) 0.136(4) 0.024(8) Uiso 0.50 1 d PD
H2 H -0.196(4) 1.039(4) 0.106(3) 0.025(8) Uiso 0.50 1 d PD
N2 N 0.2695(2) 1.2886(2) 0.36822(18) 0.0368(3) Uani 1 1 d D
H3 H 0.259(3) 1.375(2) 0.334(2) 0.052(6) Uiso 1 1 d D
H4 H 0.300(3) 1.197(2) 0.293(2) 0.055(6) Uiso 1 1 d D
H5 H 0.360(3) 1.320(3) 0.449(2) 0.054(6) Uiso 1 1 d D
N3 N -0.2151(2) 0.58507(17) 0.12112(16) 0.0308(3) Uani 1 1 d D
H6 H -0.308(3) 0.590(3) 0.185(2) 0.048(5) Uiso 1 1 d D
H7 H -0.254(3) 0.496(2) 0.0375(19) 0.042(5) Uiso 1 1 d D
H8 H -0.099(3) 0.572(3) 0.170(2) 0.052(6) Uiso 1 1 d D
O4 O 0.3753(2) 1.00525(19) 0.1171(2) 0.0553(4) Uani 1 1 d D
H9 H 0.370(4) 0.917(3) 0.131(3) 0.085(9) Uiso 1 1 d D
H10 H 0.475(5) 1.012(6) 0.078(5) 0.064(15) Uiso 0.50 1 d PD
H11 H 0.264(5) 1.018(8) 0.083(7) 0.11(2) Uiso 0.50 1 d PD

loop_
_atom_site_aniso_label
_atom_site_aniso_U_11
_atom_site_aniso_U_22
_atom_site_aniso_U_33
_atom_site_aniso_U_23
_atom_site_aniso_U_13
_atom_site_aniso_U_12
S1 0.0291(2) 0.0292(2) 0.0275(2) 0.00777(15) 0.00206(14) -0.00036(14)
O1 0.0265(5) 0.0407(6) 0.0473(7) 0.0232(5) 0.0022(5) -0.0010(5)
O2 0.0447(7) 0.0326(6) 0.0325(6) 0.0159(5) 0.0007(5) -0.0032(5)
O3 0.0285(6) 0.0682(8) 0.0451(7) 0.0302(6) -0.0057(5) 0.0024(5)
C1 0.0329(8) 0.0319(8) 0.0529(11) 0.0144(8) 0.0015(7) 0.0021(6)
C2 0.0440(9) 0.0371(9) 0.0279(8) 0.0088(7) 0.0052(7) -0.0024(7)
C3 0.0328(8) 0.0327(8) 0.0306(8) 0.0134(6) 0.0015(6) 0.0017(6)
C4 0.0340(8) 0.0326(8) 0.0317(8) 0.0135(6) 0.0019(6) 0.0030(6)
N1 0.0317(7) 0.0343(7) 0.0346(7) 0.0166(6) -0.0005(6) -0.0013(6)
N2 0.0344(7) 0.0411(8) 0.0360(8) 0.0189(7) -0.0040(6) -0.0018(6)
N3 0.0284(7) 0.0301(7) 0.0317(7) 0.0099(6) 0.0004(5) 0.0016(5)
O4 0.0408(8) 0.0424(8) 0.0928(12) 0.0385(8) 0.0022(8) 0.0053(6)

loop_
_atom_type_symbol
_atom_type_description
_atom_type_scat_dispersion_real
_atom_type_scat_dispersion_imag
_atom_type_scat_source
C C 0.0033 0.0016 'International Tables Vol C Tables 4.2.6.8 and 6.1.1.4'
H H 0.0000 0.0000 'International Tables Vol C Tables 4.2.6.8 and 6.1.1.4'
N N 0.0061 0.0033 'International Tables Vol C Tables 4.2.6.8 and 6.1.1.4'
O O 0.0106 0.0060 'International Tables Vol C Tables 4.2.6.8 and 6.1.1.4'
S S 0.1246 0.1234 'International Tables Vol C Tables 4.2.6.8 and 6.1.1.4'

loop_
_geom_angle_atom_site_label_1
_geom_angle_atom_site_label_2
_geom_angle_atom_site_label_3
_geom_angle
O3 S1 O1 104.31(7)
O3 S1 O2 104.76(7)
O1 S1 O2 104.80(6)
N1 C1 C2 114.41(14)
N1 C1 H1A 108.7
C2 C1 H1A 108.7
N1 C1 H1B 108.7
C2 C1 H1B 108.7
H1A C1 H1B 107.6
N2 C2 C1 112.59(14)
N2 C2 H2A 109.1
C1 C2 H2A 109.1
N2 C2 H2B 109.1
C1 C2 H2B 109.1
H2A C2 H2B 107.8
N1 C3 C4 109.58(13)
N1 C3 H3A 109.8
C4 C3 H3A 109.8
N1 C3 H3B 109.8
C4 C3 H3B 109.8
H3A C3 H3B 108.2
N3 C4 C3 111.27(13)
N3 C4 H4A 109.4
C3 C4 H4A 109.4
N3 C4 H4B 109.4
C3 C4 H4B 109.4
H4A C4 H4B 108.0
C3 N1 C1 113.62(14)
C3 N1 H1 104(2)
C1 N1 H1 114(2)
C3 N1 H2 108(2)
C1 N1 H2 104(2)
H1 N1 H2 112(3)
C2 N2 H3 109.1(13)
C2 N2 H4 111.4(14)
H3 N2 H4 110.8(19)
C2 N2 H5 105.5(14)
H3 N2 H5 109(2)
H4 N2 H5 111(2)
C4 N3 H6 113.8(13)
C4 N3 H7 109.6(12)
H6 N3 H7 106.7(18)
C4 N3 H8 109.5(13)
H6 N3 H8 107.0(18)
H7 N3 H8 110.1(18)
H9 O4 H10 106(4)
H9 O4 H11 110(5)
H10 O4 H11 124(6)

loop_
_geom_bond_atom_site_label_1
_geom_bond_atom_site_label_2
_geom_bond_distance
S1 O3 1.5211(13)
S1 O1 1.5224(12)
S1 O2 1.5224(13)
C1 N1 1.460(2)
C1 C2 1.517(2)
C1 H1A 0.9700
C1 H1B 0.9700
C2 N2 1.477(2)
C2 H2A 0.9700
C2 H2B 0.9700
C3 N1 1.458(2)
C3 C4 1.509(2)
C3 H3A 0.9700
C3 H3B 0.9700
C4 N3 1.483(2)
C4 H4A 0.9700
C4 H4B 0.9700
N1 H1 0.876(18)
N1 H2 0.852(18)
N2 H3 0.903(15)
N2 H4 0.896(15)
N2 H5 0.866(16)
N3 H6 0.895(15)
N3 H7 0.873(15)
N3 H8 0.899(15)
O4 H9 0.805(17)
O4 H10 0.804(19)
O4 H11 0.82(2)

loop_
_geom_hbond_atom_site_label_D
_geom_hbond_atom_site_label_H
_geom_hbond_atom_site_label_A
_geom_hbond_distance_DH
_geom_hbond_distance_HA
_geom_hbond_distance_DA
_geom_hbond_angle_DHA
_geom_hbond_site_symmetry_A
N1 H1 O4 0.876(18) 2.48(2) 3.319(3) 161(3) .
N1 H2 O4 0.852(18) 2.19(2) 3.009(2) 162(3) 2_575
N2 H3 O1 0.903(15) 1.947(16) 2.821(2) 162.4(18) 1_565
N2 H3 S1 0.903(15) 2.793(16) 3.664(2) 162.5(17) 1_565
N2 H4 O4 0.896(15) 2.002(16) 2.896(2) 175.6(19) .
N2 H5 O3 0.866(16) 1.930(17) 2.768(2) 163(2) 2_676
N3 H6 O3 0.895(15) 1.965(16) 2.857(2) 174.4(19) 1_455
N3 H6 S1 0.895(15) 2.873(16) 3.6957(19) 153.5(16) 1_455
N3 H7 O2 0.873(15) 1.903(15) 2.7764(19) 178.6(18) 2_565
N3 H8 O1 0.899(15) 1.902(16) 2.801(2) 177.8(19) .
O4 H9 O2 0.805(17) 1.886(17) 2.689(2) 174(3) .
O4 H10 O4 0.804(19) 2.12(3) 2.853(4) 152(5) 2_675
O4 H11 N1 0.82(2) 2.67(5) 3.319(3) 137(6) .
O4 H11 N1 0.82(2) 2.39(5) 3.009(2) 133(6) 2_575

loop_
_geom_torsion_atom_site_label_1
_geom_torsion_atom_site_label_2
_geom_torsion_atom_site_label_3
_geom_torsion_atom_site_label_4
_geom_torsion
N1 C1 C2 N2 68.54(19)
N1 C3 C4 N3 176.53(12)
C4 C3 N1 C1 166.83(13)
C2 C1 N1 C3 71.26(18)
